data_7135147
loop_
_publ_author_name
'Chang, Ke-Wei'
'Lai, Ting-Yi'
'Chin, To-Jen'
'Anitha, Mandala'
'Liu, Yi-Hung'
'Ishiwari, Fumitaka'
'Saeki, Akinori'
'Farrell, Jeffrey M.'

_publ_section_title
;
 Facile &#x3c0;-extension of boron-doped polycyclic aromatic hydrocarbons
 by frustrated Lewis pair alkynylation.
;
_journal_name_full 'Chemical communications (Cambridge, England)'
_journal_paper_doi 10.1039/d5cc05480j
_journal_year 2025
_chemical_formula_sum 'C29 H23 B'
_chemical_formula_weight 382.28
_space_group_crystal_system monoclinic
_space_group_IT_number 14
_space_group_name_Hall '-P 2ybc'
_space_group_name_H-M_alt 'P 1 21/c 1'
_atom_sites_solution_hydrogens mixed
_audit_creation_method SHELXL-2019/3
_audit_update_record
;
2025-08-25 deposited with the CCDC.	2025-10-24 downloaded from the CCDC.
;
_cell_angle_alpha 90
_cell_angle_beta 97.4308(17)
_cell_angle_gamma 90
_cell_formula_units_Z 4
_cell_length_a 11.4924(5)
_cell_length_b 4.8929(2)
_cell_length_c 36.2021(14)
_cell_measurement_reflns_used 9940
_cell_measurement_temperature 100(2)
_cell_measurement_theta_max 72.21
_cell_measurement_theta_min 3.88
_cell_volume 2018.59(14)
_computing_cell_refinement 'SAINT V8.40B (Bruker AXS LLC, 2019)'
_computing_data_collection 'Bruker APEX6'
_computing_data_reduction 'SAINT V8.40B (Bruker AXS LLC, 2019)'
_computing_molecular_graphics 'Bruker SHELXTL'
_computing_publication_material 'Bruker SHELXTL'
_computing_structure_refinement 'SHELXL-2019/2 (Sheldrick, 2019)'
_computing_structure_solution 'SHELXT 2018/2 (Sheldrick, 2018)'
_diffrn_ambient_temperature 100(2)
_diffrn_measured_fraction_theta_full 0.998
_diffrn_measured_fraction_theta_max 0.995
_diffrn_measurement_device_type 'Bruker D8 VENTURE, PhotonIII_C28'
_diffrn_measurement_method '\w and \f scans'
_diffrn_radiation_type CuK\a
_diffrn_radiation_wavelength 1.54178
_diffrn_reflns_av_R_equivalents 0.0528
_diffrn_reflns_av_unetI/netI 0.0359
_diffrn_reflns_Laue_measured_fraction_full 0.998
_diffrn_reflns_Laue_measured_fraction_max 0.995
_diffrn_reflns_limit_h_max 13
_diffrn_reflns_limit_h_min -14
_diffrn_reflns_limit_k_max 6
_diffrn_reflns_limit_k_min -6
_diffrn_reflns_limit_l_max 44
_diffrn_reflns_limit_l_min -42
_diffrn_reflns_number 27772
_diffrn_reflns_point_group_measured_fraction_full 0.998
_diffrn_reflns_point_group_measured_fraction_max 0.995
_diffrn_reflns_theta_full 67.679
_diffrn_reflns_theta_max 72.205
_diffrn_reflns_theta_min 2.462
_diffrn_source 'microfocus sealed tube'
_exptl_absorpt_coefficient_mu 0.528
_exptl_absorpt_correction_T_max 1.0000
_exptl_absorpt_correction_T_min 0.8646
_exptl_absorpt_correction_type multi-scan
_exptl_absorpt_process_details
; 
SADABS 2016/2: Krause, L., Herbst-Irmer, R., Sheldrick, G. M., Stalke, D. (2015). 
"Comparison of silver and molybdenum microfocus X-ray sources for 
single-crystal structure determination" 
J. Appl. Cryst. 48, 3-10. 
doi:10.1107/S1600576714022985 
;
_exptl_crystal_colour yellow
_exptl_crystal_density_diffrn 1.258
_exptl_crystal_description plate
_exptl_crystal_F_000 808
_exptl_crystal_size_max 0.200
_exptl_crystal_size_mid 0.100
_exptl_crystal_size_min 0.050
_refine_diff_density_max 0.161
_refine_diff_density_min -0.292
_refine_diff_density_rms 0.056
_refine_ls_extinction_method none
_refine_ls_goodness_of_fit_ref 1.058
_refine_ls_hydrogen_treatment mixed
_refine_ls_matrix_type full
_refine_ls_number_parameters 314
_refine_ls_number_reflns 3934
_refine_ls_number_restraints 0
_refine_ls_restrained_S_all 1.058
_refine_ls_R_factor_all 0.0551
_refine_ls_R_factor_gt 0.0470
_refine_ls_shift/su_max 0.001
_refine_ls_shift/su_mean 0.000
_refine_ls_structure_factor_coef Fsqd
_refine_ls_weighting_details 'w=1/[\s^2^(Fo^2^)+(0.0670P)^2^+0.5867P] where P=(Fo^2^+2Fc^2^)/3'
_refine_ls_weighting_scheme calc
_refine_ls_wR_factor_gt 0.1210
_refine_ls_wR_factor_ref 0.1285
_reflns_Friedel_coverage 0.000
_reflns_number_gt 3339
_reflns_number_total 3934
_reflns_threshold_expression 'I > 2\s(I)'
_cod_data_source_file d5cc05480j2.cif
_cod_data_source_block ic22623
_cod_depositor_comments
;
The following automatic conversions were performed:

data item '_exptl_absorpt_correction_type' value 'Multi-Scan' was
changed to 'multi-scan' in accordance with the
/home/data/users/saulius/crontab/automatic-downloads/rss-feeds/RSC/lib/dictionaries/cif_core.dic
dictionary named 'cif_core.dic' version 2.4.2 last updated on
2011-04-26.

Automatic conversion script
Id: cif_fix_values 8170 2020-07-09 18:12:32Z antanas 
;
_cod_original_sg_symbol_H-M 'P 21/c'
_cod_database_code 7135147
_shelx_shelxl_version_number 2019/3
_shelx_space_group_comment
; 
The symmetry employed for this shelxl refinement is uniquely defined 
by the following loop, which should always be used as a source of 
symmetry information in preference to the above space-group names. 
They are only intended as comments. 
;
_shelx_estimated_absorpt_t_min 0.902
_shelx_estimated_absorpt_t_max 0.974

loop_
_space_group_symop_operation_xyz
'x, y, z'
'-x, y+1/2, -z+1/2'
'-x, -y, -z'
'x, -y-1/2, z-1/2'

loop_
_atom_site_label
_atom_site_type_symbol
_atom_site_fract_x
_atom_site_fract_y
_atom_site_fract_z
_atom_site_U_iso_or_equiv
_atom_site_adp_type
_atom_site_occupancy
_atom_site_site_symmetry_order
_atom_site_calc_flag
_atom_site_refinement_flags_posn
_atom_site_refinement_flags_adp
_atom_site_refinement_flags_occupancy
_atom_site_disorder_assembly
_atom_site_disorder_group
B1 B 0.44950(13) 0.9176(3) 0.61243(4) 0.0247(3) Uani 1 1 d . . . . .
C1 C 0.2791(2) 0.6919(5) 0.54067(7) 0.0258(6) Uani 0.5017(19) 1 d . . P A 1
H1 H 0.316443 0.556464 0.556880 0.031 Uiso 0.5017(19) 1 calc R U P A 1
C2 C 0.1876(2) 0.6083(5) 0.51413(7) 0.0290(6) Uani 0.5017(19) 1 d . . P A 1
H2 H 0.167448 0.420547 0.511118 0.035 Uiso 0.5017(19) 1 calc R U P A 1
C4 C 0.1599(2) 1.0715(6) 0.49347(7) 0.0305(6) Uani 0.5017(19) 1 d . . P A 1
H4 H 0.119797 1.198653 0.476538 0.037 Uiso 0.5017(19) 1 calc R U P A 1
C5 C 0.2523(2) 1.1544(5) 0.51958(7) 0.0266(6) Uani 0.5017(19) 1 d . . P A 1
H5 H 0.273230 1.342253 0.521181 0.032 Uiso 0.5017(19) 1 calc R U P A 1
C1' C 0.2163(2) 0.8806(5) 0.55837(7) 0.0246(6) Uani 0.4983(19) 1 d . . P A 2
H1' H 0.211849 0.876097 0.584382 0.029 Uiso 0.4983(19) 1 calc R U P A 2
C2' C 0.1195(2) 0.8133(5) 0.53310(7) 0.0282(6) Uani 0.4983(19) 1 d . . P A 2
H2' H 0.046853 0.773831 0.541808 0.034 Uiso 0.4983(19) 1 calc R U P A 2
C4' C 0.2351(3) 0.8659(5) 0.48298(7) 0.0300(6) Uani 0.4983(19) 1 d . . P A 2
H4' H 0.244034 0.864668 0.457250 0.036 Uiso 0.4983(19) 1 calc R U P A 2
C5' C 0.3324(2) 0.9327(5) 0.50830(7) 0.0273(6) Uani 0.4983(19) 1 d . . P A 2
H5' H 0.406596 0.962857 0.500108 0.033 Uiso 0.4983(19) 1 calc R U P A 2
C3 C 0.12814(13) 0.8023(3) 0.49272(4) 0.0332(3) Uani 1 1 d . . . . .
H3A H 0.060771 0.748551 0.476312 0.040 Uiso 0.5017(19) 1 calc R U P A 1
H3B H 0.062(3) 0.750(7) 0.4716(9) 0.040 Uiso 0.4983(19) 1 d . U P A 2
C6 C 0.31944(12) 0.9542(3) 0.54521(3) 0.0265(3) Uani 1 1 d . . . . .
C7 C 0.42100(11) 1.0392(3) 0.57260(3) 0.0262(3) Uani 1 1 d . . . . .
C8 C 0.49379(13) 1.2382(3) 0.56277(4) 0.0326(3) Uani 1 1 d . . . . .
H8 H 0.475277 1.316908 0.538739 0.039 Uiso 1 1 calc R U . . .
C9 C 0.59682(13) 1.3403(3) 0.58575(4) 0.0328(3) Uani 1 1 d . . . . .
C10 C 0.66540(15) 1.5419(4) 0.57246(4) 0.0481(4) Uani 1 1 d . . . . .
H10 H 0.642012 1.617426 0.548481 0.058 Uiso 1 1 calc R U . . .
C11 C 0.76824(16) 1.6368(4) 0.59351(5) 0.0510(5) Uani 1 1 d . . . . .
H11 H 0.813520 1.775195 0.583735 0.061 Uiso 1 1 calc R U . . .
C12 C 0.80366(14) 1.5312(3) 0.62803(4) 0.0373(4) Uani 1 1 d . . . . .
H12 H 0.873950 1.595205 0.642054 0.045 Uiso 1 1 calc R U . . .
C13 C 0.73625(12) 1.3266(3) 0.64308(4) 0.0282(3) Uani 1 1 d . . . . .
C14 C 0.77112(12) 1.2138(3) 0.67871(4) 0.0295(3) Uani 1 1 d . . . . .
H14 H 0.840783 1.277373 0.693148 0.035 Uiso 1 1 calc R U . . .
C15 C 0.70581(12) 1.0143(3) 0.69268(4) 0.0312(3) Uani 1 1 d . . . . .
H15 H 0.730202 0.939531 0.716648 0.037 Uiso 1 1 calc R U . . .
C16 C 0.60221(12) 0.9198(3) 0.67141(4) 0.0284(3) Uani 1 1 d . . . . .
H16 H 0.557903 0.780687 0.681447 0.034 Uiso 1 1 calc R U . . .
C17 C 0.56281(11) 1.0228(3) 0.63642(3) 0.0246(3) Uani 1 1 d . . . . .
C18 C 0.63156(11) 1.2301(3) 0.62189(3) 0.0255(3) Uani 1 1 d . . . . .
C19 C 0.37330(11) 0.7075(3) 0.62922(3) 0.0254(3) Uani 1 1 d . . . . .
C20 C 0.31534(11) 0.5436(3) 0.64405(3) 0.0249(3) Uani 1 1 d . . . . .
C21 C 0.24798(11) 0.3481(3) 0.66182(3) 0.0244(3) Uani 1 1 d . . . . .
C22 C 0.29110(11) 0.2512(3) 0.69770(3) 0.0247(3) Uani 1 1 d . . . . .
C23 C 0.22569(11) 0.0589(3) 0.71449(4) 0.0266(3) Uani 1 1 d . . . . .
H23 H 0.254855 -0.008099 0.738544 0.032 Uiso 1 1 calc R U . . .
C24 C 0.11843(12) -0.0380(3) 0.69692(4) 0.0272(3) Uani 1 1 d . . . . .
C25 C 0.07708(12) 0.0628(3) 0.66172(4) 0.0293(3) Uani 1 1 d . . . . .
H25 H 0.003749 -0.000582 0.649636 0.035 Uiso 1 1 calc R U . . .
C26 C 0.13959(12) 0.2535(3) 0.64364(3) 0.0288(3) Uani 1 1 d . . . . .
C27 C 0.40491(11) 0.3574(3) 0.71747(4) 0.0293(3) Uani 1 1 d . . . . .
H27A H 0.468229 0.318847 0.702510 0.044 Uiso 1 1 calc R U . . .
H27B H 0.421939 0.267553 0.741764 0.044 Uiso 1 1 calc R U . . .
H27C H 0.398910 0.555174 0.721060 0.044 Uiso 1 1 calc R U . . .
C28 C 0.05027(12) -0.2504(3) 0.71541(4) 0.0315(3) Uani 1 1 d . . . . .
H28A H 0.070267 -0.432858 0.707000 0.047 Uiso 1 1 calc R U . . .
H28B H -0.034002 -0.218336 0.708736 0.047 Uiso 1 1 calc R U . . .
H28C H 0.070266 -0.238037 0.742508 0.047 Uiso 1 1 calc R U . . .
C29 C 0.09223(14) 0.3616(4) 0.60570(4) 0.0451(4) Uani 1 1 d . . . . .
H29A H 0.079028 0.558910 0.607264 0.068 Uiso 1 1 calc R U . . .
H29B H 0.017923 0.270230 0.596891 0.068 Uiso 1 1 calc R U . . .
H29C H 0.148935 0.325993 0.588251 0.068 Uiso 1 1 calc R U . . .

loop_
_atom_site_aniso_label
_atom_site_aniso_U_11
_atom_site_aniso_U_22
_atom_site_aniso_U_33
_atom_site_aniso_U_23
_atom_site_aniso_U_13
_atom_site_aniso_U_12
B1 0.0287(7) 0.0209(7) 0.0263(7) -0.0016(6) 0.0103(6) 0.0036(6)
C1 0.0329(14) 0.0242(13) 0.0203(11) 0.0024(10) 0.0037(10) 0.0035(10)
C2 0.0378(15) 0.0256(13) 0.0230(12) -0.0027(10) 0.0021(11) 0.0016(11)
C4 0.0364(15) 0.0331(15) 0.0211(12) 0.0042(11) 0.0003(11) 0.0061(12)
C5 0.0362(14) 0.0229(13) 0.0214(12) 0.0021(10) 0.0056(10) 0.0037(11)
C1' 0.0313(14) 0.0211(12) 0.0210(12) 0.0028(9) 0.0020(10) 0.0042(10)
C2' 0.0306(14) 0.0248(13) 0.0282(13) 0.0017(10) 0.0003(11) 0.0041(11)
C4' 0.0464(16) 0.0250(13) 0.0180(12) -0.0004(10) 0.0019(11) 0.0088(12)
C5' 0.0388(15) 0.0235(13) 0.0205(12) 0.0008(10) 0.0067(11) 0.0062(11)
C3 0.0390(8) 0.0295(7) 0.0295(7) 0.0005(6) -0.0019(6) 0.0053(6)
C6 0.0341(7) 0.0245(6) 0.0222(6) -0.0012(5) 0.0081(5) 0.0021(5)
C7 0.0325(7) 0.0250(6) 0.0227(6) -0.0037(5) 0.0097(5) 0.0008(5)
C8 0.0430(8) 0.0361(8) 0.0197(6) 0.0015(5) 0.0078(5) -0.0068(6)
C9 0.0408(8) 0.0331(7) 0.0256(7) 0.0004(5) 0.0092(6) -0.0082(6)
C10 0.0571(10) 0.0572(10) 0.0294(8) 0.0127(7) 0.0028(7) -0.0258(8)
C11 0.0583(10) 0.0551(10) 0.0394(8) 0.0111(8) 0.0055(7) -0.0310(9)
C12 0.0409(8) 0.0367(8) 0.0348(8) -0.0010(6) 0.0065(6) -0.0144(6)
C13 0.0329(7) 0.0247(7) 0.0284(7) -0.0033(5) 0.0089(5) -0.0018(5)
C14 0.0299(7) 0.0305(7) 0.0283(7) -0.0034(5) 0.0051(5) -0.0012(5)
C15 0.0309(7) 0.0335(7) 0.0293(7) 0.0045(6) 0.0045(5) 0.0024(6)
C16 0.0283(7) 0.0268(7) 0.0312(7) 0.0044(5) 0.0077(5) 0.0001(5)
C17 0.0285(7) 0.0218(6) 0.0253(6) -0.0005(5) 0.0098(5) 0.0026(5)
C18 0.0312(7) 0.0221(6) 0.0247(6) -0.0030(5) 0.0098(5) -0.0003(5)
C19 0.0290(7) 0.0256(6) 0.0221(6) -0.0038(5) 0.0049(5) 0.0012(5)
C20 0.0293(7) 0.0251(6) 0.0212(6) -0.0044(5) 0.0061(5) 0.0001(5)
C21 0.0290(7) 0.0230(6) 0.0229(6) -0.0045(5) 0.0092(5) -0.0022(5)
C22 0.0284(7) 0.0218(6) 0.0252(6) -0.0031(5) 0.0082(5) 0.0027(5)
C23 0.0325(7) 0.0217(6) 0.0272(6) -0.0003(5) 0.0097(5) 0.0023(5)
C24 0.0325(7) 0.0204(6) 0.0312(7) -0.0048(5) 0.0135(5) -0.0006(5)
C25 0.0326(7) 0.0292(7) 0.0275(7) -0.0084(5) 0.0093(5) -0.0082(5)
C26 0.0353(7) 0.0313(7) 0.0210(6) -0.0076(5) 0.0085(5) -0.0067(6)
C27 0.0292(7) 0.0321(7) 0.0274(6) 0.0010(5) 0.0057(5) 0.0002(5)
C28 0.0364(8) 0.0242(7) 0.0362(7) -0.0022(6) 0.0134(6) -0.0038(6)
C29 0.0466(9) 0.0671(11) 0.0212(7) -0.0015(7) 0.0026(6) -0.0263(8)

loop_
_atom_type_symbol
_atom_type_description
_atom_type_scat_dispersion_real
_atom_type_scat_dispersion_imag
_atom_type_scat_source
C C 0.0181 0.0091 'International Tables Vol C Tables 4.2.6.8 and 6.1.1.4'
H H 0.0000 0.0000 'International Tables Vol C Tables 4.2.6.8 and 6.1.1.4'
B B 0.0090 0.0039 'International Tables Vol C Tables 4.2.6.8 and 6.1.1.4'

loop_
_geom_angle_atom_site_label_1
_geom_angle_atom_site_label_2
_geom_angle_atom_site_label_3
_geom_angle
_geom_angle_site_symmetry_1
_geom_angle_site_symmetry_3
_geom_angle_publ_flag
C19 B1 C7 124.32(12) . . ?
C19 B1 C17 118.81(11) . . ?
C7 B1 C17 116.86(11) . . ?
C6 C1 C2 125.0(2) . . ?
C3 C2 C1 118.0(2) . . ?
C3 C4 C5 118.3(2) . . ?
C4 C5 C6 121.3(2) . . ?
C6 C1' C2' 119.1(2) . . ?
C1' C2' C3 120.7(2) . . ?
C3 C4' C5' 124.1(2) . . ?
C6 C5' C4' 118.9(2) . . ?
C2 C3 C4 123.4(2) . . ?
C4' C3 C2' 115.27(18) . . ?
C5' C6 C1' 121.58(19) . . ?
C1 C6 C7 124.48(15) . . ?
C5' C6 C7 119.80(16) . . ?
C1' C6 C7 118.46(14) . . ?
C1 C6 C5 113.65(18) . . ?
C7 C6 C5 121.86(15) . . ?
C8 C7 C6 118.75(12) . . ?
C8 C7 B1 116.95(12) . . ?
C6 C7 B1 124.29(11) . . ?
C7 C8 C9 125.62(12) . . ?
C10 C9 C18 118.92(13) . . ?
C10 C9 C8 120.40(13) . . ?
C18 C9 C8 120.65(12) . . ?
C9 C10 C11 121.65(14) . . ?
C12 C11 C10 120.23(14) . . ?
C11 C12 C13 120.42(14) . . ?
C14 C13 C12 121.49(13) . . ?
C14 C13 C18 118.93(12) . . ?
C12 C13 C18 119.58(12) . . ?
C15 C14 C13 120.79(13) . . ?
C14 C15 C16 119.83(12) . . ?
C17 C16 C15 122.27(12) . . ?
C16 C17 C18 117.71(12) . . ?
C16 C17 B1 122.80(12) . . ?
C18 C17 B1 119.48(11) . . ?
C13 C18 C9 119.19(12) . . ?
C13 C18 C17 120.47(12) . . ?
C9 C18 C17 120.33(12) . . ?
C20 C19 B1 177.17(13) . . ?
C19 C20 C21 179.32(15) . . ?
C26 C21 C22 120.22(12) . . ?
C26 C21 C20 120.33(11) . . ?
C22 C21 C20 119.44(12) . . ?
C23 C22 C21 118.95(12) . . ?
C23 C22 C27 120.82(11) . . ?
C21 C22 C27 120.23(11) . . ?
C22 C23 C24 121.72(12) . . ?
C25 C24 C23 118.29(12) . . ?
C25 C24 C28 120.99(12) . . ?
C23 C24 C28 120.70(12) . . ?
C24 C25 C26 122.17(12) . . ?
C25 C26 C21 118.63(12) . . ?
C25 C26 C29 121.11(12) . . ?
C21 C26 C29 120.25(12) . . ?

loop_
_geom_bond_atom_site_label_1
_geom_bond_atom_site_label_2
_geom_bond_distance
_geom_bond_site_symmetry_2
_geom_bond_publ_flag
B1 C19 1.5266(19) . ?
B1 C7 1.5551(19) . ?
B1 C17 1.556(2) . ?
C1 C6 1.367(3) . ?
C1 C2 1.391(4) . ?
C2 C3 1.354(3) . ?
C4 C3 1.366(3) . ?
C4 C5 1.388(4) . ?
C5 C6 1.493(3) . ?
C1' C6 1.381(3) . ?
C1' C2' 1.385(4) . ?
C2' C3 1.479(3) . ?
C4' C3 1.358(3) . ?
C4' C5' 1.390(4) . ?
C5' C6 1.367(3) . ?
C6 C7 1.4896(18) . ?
C7 C8 1.3607(19) . ?
C8 C9 1.445(2) . ?
C9 C10 1.387(2) . ?
C9 C18 1.4234(19) . ?
C10 C11 1.400(2) . ?
C11 C12 1.365(2) . ?
C12 C13 1.4171(19) . ?
C13 C14 1.4125(19) . ?
C13 C18 1.4213(19) . ?
C14 C15 1.3677(19) . ?
C15 C16 1.4095(19) . ?
C16 C17 1.3837(18) . ?
C17 C18 1.4277(17) . ?
C19 C20 1.2114(18) . ?
C20 C21 1.4344(17) . ?
C21 C26 1.4096(19) . ?
C21 C22 1.4109(18) . ?
C22 C23 1.3922(18) . ?
C22 C27 1.5005(18) . ?
C23 C24 1.3949(19) . ?
C24 C25 1.3916(19) . ?
C24 C28 1.5092(17) . ?
C25 C26 1.3917(18) . ?
C26 C29 1.5064(19) . ?
